data_7004714
loop_
_publ_author_name
'Beves, Jonathon E.'
'Constable, Edwin C.'
'Housecroft, Catherine E.'
'Kepert, Cameron J.'
'Neuburger, Markus'
'Price, David J.'
'Schaffner, Silvia'
'Zampese, Jennifer A.'

_publ_section_title
;
 Curly--curly, loop--loop: homoleptic metal(ii) complexes of
 pyridinecarbaldehyde
 4&#x2032;-(2,2&#x2032;:6&#x2032;,2&#x2033;-terpyridyl)hydrazones and
 their coordination polymers
;
_journal_issue 47
_journal_name_full 'Dalton Transactions'
_journal_page_first 6742
_journal_page_last 6751
_journal_paper_doi 10.1039/b810906k
_journal_year 2008
_chemical_formula_moiety 'C42 H32 N12 Ru, 2(N O3), 4.25(H2 O)'
_chemical_formula_sum 'C42 H40.5 N14 O10.25 Ru'
_chemical_formula_weight 1005.95
_chemical_name_systematic
;
?
;
_space_group_IT_number 2
_symmetry_cell_setting triclinic
_symmetry_space_group_name_Hall '-P 1'
_symmetry_space_group_name_H-M 'P -1'
_atom_sites_solution_hydrogens geom
_atom_sites_solution_primary direct
_atom_sites_solution_secondary difmap
_audit_creation_method SHELXL-97
_cell_angle_alpha 105.45(3)
_cell_angle_beta 92.24(3)
_cell_angle_gamma 107.05(3)
_cell_formula_units_Z 2
_cell_length_a 10.840(2)
_cell_length_b 14.336(3)
_cell_length_c 15.614(3)
_cell_measurement_temperature 173(2)
_cell_volume 2217.8(9)
_computing_cell_refinement 'Stoe IPDS'
_computing_data_collection 'Stoe IPDS'
_computing_data_reduction 'Stoe IPDS'
_computing_molecular_graphics 'Bruker SHELXTL'
_computing_publication_material 'Bruker SHELXTL'
_computing_structure_refinement 'SHELXL-97 (Sheldrick, 1997)'
_computing_structure_solution 'SHELXS-97 (Sheldrick, 1990)'
_diffrn_ambient_temperature 173(2)
_diffrn_measured_fraction_theta_full 0.990
_diffrn_measured_fraction_theta_max 0.990
_diffrn_measurement_device_type 'Stoe IPDS'
_diffrn_measurement_method '\w scans'
_diffrn_radiation_monochromator graphite
_diffrn_radiation_source 'fine-focus sealed tube'
_diffrn_radiation_type MoK\a
_diffrn_radiation_wavelength 0.71073
_diffrn_reflns_av_R_equivalents 0.0965
_diffrn_reflns_av_sigmaI/netI 0.0555
_diffrn_reflns_limit_h_max 12
_diffrn_reflns_limit_h_min -12
_diffrn_reflns_limit_k_max 16
_diffrn_reflns_limit_k_min -17
_diffrn_reflns_limit_l_max 18
_diffrn_reflns_limit_l_min -18
_diffrn_reflns_number 32184
_diffrn_reflns_theta_full 25.05
_diffrn_reflns_theta_max 25.05
_diffrn_reflns_theta_min 2.10
_exptl_absorpt_coefficient_mu 0.429
_exptl_absorpt_correction_type none
_exptl_crystal_colour red
_exptl_crystal_density_diffrn 1.506
_exptl_crystal_density_method 'not measured'
_exptl_crystal_description block
_exptl_crystal_F_000 1032
_exptl_crystal_size_max 0.40
_exptl_crystal_size_mid 0.20
_exptl_crystal_size_min 0.06
_refine_diff_density_max 1.228
_refine_diff_density_min -0.859
_refine_diff_density_rms 0.086
_refine_ls_extinction_method none
_refine_ls_goodness_of_fit_ref 1.186
_refine_ls_hydrogen_treatment mixed
_refine_ls_matrix_type full
_refine_ls_number_parameters 629
_refine_ls_number_reflns 7769
_refine_ls_number_restraints 6
_refine_ls_restrained_S_all 1.193
_refine_ls_R_factor_all 0.0638
_refine_ls_R_factor_gt 0.0594
_refine_ls_shift/su_max 0.000
_refine_ls_shift/su_mean 0.000
_refine_ls_structure_factor_coef Fsqd
_refine_ls_weighting_details 'calc w=1/[\s^2^(Fo^2^)+(0.0387P)^2^+6.1660P] where P=(Fo^2^+2Fc^2^)/3'
_refine_ls_weighting_scheme calc
_refine_ls_wR_factor_gt 0.1469
_refine_ls_wR_factor_ref 0.1502
_reflns_number_gt 7180
_reflns_number_total 7769
_reflns_threshold_expression >2sigma(I)
_cod_duplicate_entry 7004707
_cod_data_source_file b810906k.txt
_cod_data_source_block jb1220
_cod_depositor_comments
;
The following automatic conversions were performed:
'_symmetry_cell_setting' value 'Triclinic' changed to 'triclinic'
according to '/home/saulius/struct/CIF-dictionaries/cif_core.dic'
dictionary named 'cif_core.dic' version 2.4.1 from 2010-06-29.

Automatic conversion script
Id: cif_fix_enum 1527 2010-12-29 10:47:43Z saulius 
;
_cod_original_sg_symbol_Hall -P1
_cod_original_sg_symbol_H-M P-1
_cod_database_code 7004714

loop_
_symmetry_equiv_pos_as_xyz
'x, y, z'
'-x, -y, -z'

loop_
_atom_site_label
_atom_site_type_symbol
_atom_site_fract_x
_atom_site_fract_y
_atom_site_fract_z
_atom_site_U_iso_or_equiv
_atom_site_adp_type
_atom_site_occupancy
_atom_site_symmetry_multiplicity
_atom_site_calc_flag
_atom_site_refinement_flags
_atom_site_disorder_assembly
_atom_site_disorder_group
Ru1 Ru 0.49965(3) 0.25230(2) 0.24603(2) 0.02581(13) Uani 1 1 d . . .
N1 N 0.4313(3) 0.3108(3) 0.3641(2) 0.0301(8) Uani 1 1 d . . .
N2 N 0.5441(3) 0.1730(3) 0.3211(2) 0.0287(7) Uani 1 1 d . . .
N3 N 0.5844(3) 0.1609(3) 0.1577(2) 0.0285(7) Uani 1 1 d . . .
N4 N 0.6711(4) 0.0334(3) 0.4904(3) 0.0386(9) Uani 1 1 d . . .
H4B H 0.6476 0.0419 0.5445 0.046 Uiso 1 1 calc R . .
N5 N 0.7501(4) -0.0245(3) 0.4626(3) 0.0383(9) Uani 1 1 d . . .
N6 N 1.0635(5) -0.2245(4) 0.4615(4) 0.0634(15) Uani 1 1 d . . .
N7 N 0.3135(3) 0.1652(3) 0.1865(2) 0.0305(8) Uani 1 1 d . . .
N8 N 0.4596(3) 0.3374(3) 0.1752(2) 0.0270(7) Uani 1 1 d . . .
N9 N 0.6678(3) 0.3751(3) 0.2811(2) 0.0283(7) Uani 1 1 d . . .
N10 N 0.3643(4) 0.5305(3) 0.0499(3) 0.0370(8) Uani 1 1 d . . .
H10A H 0.4190 0.5921 0.0580 0.044 Uiso 1 1 calc R . .
N11 N 0.2479(4) 0.4993(3) -0.0018(3) 0.0380(9) Uani 1 1 d . . .
N12 N -0.1384(4) 0.4846(4) -0.2007(3) 0.0524(12) Uani 1 1 d . . .
C1 C 0.3723(4) 0.3834(3) 0.3805(3) 0.0368(10) Uani 1 1 d . . .
H1A H 0.3596 0.4130 0.3345 0.044 Uiso 1 1 calc R . .
C2 C 0.3295(5) 0.4163(4) 0.4624(3) 0.0440(12) Uani 1 1 d . . .
H2A H 0.2878 0.4673 0.4723 0.053 Uiso 1 1 calc R . .
C3 C 0.3485(5) 0.3740(4) 0.5288(3) 0.0440(12) Uani 1 1 d . . .
H3A H 0.3195 0.3954 0.5852 0.053 Uiso 1 1 calc R . .
C4 C 0.4098(4) 0.3000(4) 0.5137(3) 0.0368(10) Uani 1 1 d . . .
H4A H 0.4232 0.2700 0.5592 0.044 Uiso 1 1 calc R . .
C5 C 0.4515(4) 0.2704(3) 0.4306(3) 0.0301(9) Uani 1 1 d . . .
C6 C 0.5202(4) 0.1928(3) 0.4080(3) 0.0290(9) Uani 1 1 d . . .
C7 C 0.5606(4) 0.1465(3) 0.4649(3) 0.0329(9) Uani 1 1 d . . .
H7A H 0.5425 0.1609 0.5252 0.040 Uiso 1 1 calc R . .
C8 C 0.6293(4) 0.0776(3) 0.4331(3) 0.0335(9) Uani 1 1 d . . .
C9 C 0.6528(4) 0.0571(3) 0.3427(3) 0.0331(9) Uani 1 1 d . . .
H9A H 0.6979 0.0101 0.3193 0.040 Uiso 1 1 calc R . .
C10 C 0.6096(4) 0.1058(3) 0.2889(3) 0.0296(9) Uani 1 1 d . . .
C11 C 0.6276(4) 0.0974(3) 0.1935(3) 0.0309(9) Uani 1 1 d . . .
C12 C 0.6828(4) 0.0289(4) 0.1423(3) 0.0374(10) Uani 1 1 d . . .
H12A H 0.7116 -0.0156 0.1676 0.045 Uiso 1 1 calc R . .
C13 C 0.6955(5) 0.0261(4) 0.0532(3) 0.0435(12) Uani 1 1 d . . .
H13A H 0.7333 -0.0203 0.0174 0.052 Uiso 1 1 calc R . .
C14 C 0.6528(5) 0.0912(4) 0.0172(3) 0.0418(11) Uani 1 1 d . . .
H14A H 0.6618 0.0908 -0.0431 0.050 Uiso 1 1 calc R . .
C15 C 0.5971(4) 0.1567(3) 0.0709(3) 0.0340(9) Uani 1 1 d . . .
H15A H 0.5663 0.2006 0.0459 0.041 Uiso 1 1 calc R . .
C16 C 0.7963(4) -0.0563(4) 0.5216(3) 0.0400(10) Uani 1 1 d . . .
H16A H 0.7726 -0.0414 0.5805 0.048 Uiso 1 1 calc R . .
C17 C 0.8856(5) -0.1156(4) 0.4989(4) 0.0424(11) Uani 1 1 d . . .
C18 C 0.9261(5) -0.1382(4) 0.4141(4) 0.0496(13) Uani 1 1 d . . .
H18A H 0.8936 -0.1174 0.3674 0.060 Uiso 1 1 calc R . .
C19 C 1.0144(6) -0.1914(4) 0.3998(5) 0.0615(16) Uani 1 1 d . . .
H19A H 1.0424 -0.2054 0.3422 0.074 Uiso 1 1 calc R . .
C20 C 1.0237(6) -0.2028(4) 0.5424(5) 0.0622(17) Uani 1 1 d . . .
H20A H 1.0566 -0.2260 0.5873 0.075 Uiso 1 1 calc R . .
C21 C 0.9368(5) -0.1480(4) 0.5644(4) 0.0526(13) Uani 1 1 d . . .
H21A H 0.9129 -0.1330 0.6232 0.063 Uiso 1 1 calc R . .
C22 C 0.2441(5) 0.0753(3) 0.1976(3) 0.0395(11) Uani 1 1 d . . .
H22A H 0.2847 0.0447 0.2324 0.047 Uiso 1 1 calc R . .
C23 C 0.1163(5) 0.0261(4) 0.1601(4) 0.0485(13) Uani 1 1 d . . .
H23A H 0.0691 -0.0368 0.1695 0.058 Uiso 1 1 calc R . .
C24 C 0.0585(5) 0.0703(4) 0.1089(4) 0.0489(13) Uani 1 1 d . . .
H24A H -0.0299 0.0383 0.0834 0.059 Uiso 1 1 calc R . .
C25 C 0.1288(4) 0.1615(4) 0.0941(3) 0.0399(11) Uani 1 1 d . . .
H25A H 0.0901 0.1915 0.0576 0.048 Uiso 1 1 calc R . .
C26 C 0.2574(4) 0.2079(3) 0.1340(3) 0.0308(9) Uani 1 1 d . . .
C27 C 0.3406(4) 0.3071(3) 0.1270(3) 0.0282(8) Uani 1 1 d . . .
C28 C 0.3068(4) 0.3677(3) 0.0815(3) 0.0312(9) Uani 1 1 d . . .
H28A H 0.2250 0.3445 0.0454 0.037 Uiso 1 1 calc R . .
C29 C 0.3947(4) 0.4641(3) 0.0889(3) 0.0314(9) Uani 1 1 d . . .
C30 C 0.5182(4) 0.4942(3) 0.1394(3) 0.0314(9) Uani 1 1 d . . .
H30A H 0.5803 0.5583 0.1438 0.038 Uiso 1 1 calc R . .
C31 C 0.5469(4) 0.4297(3) 0.1817(3) 0.0292(9) Uani 1 1 d . . .
C32 C 0.6672(4) 0.4491(3) 0.2411(3) 0.0270(8) Uani 1 1 d . . .
C33 C 0.7744(4) 0.5373(3) 0.2580(3) 0.0326(9) Uani 1 1 d . . .
H33A H 0.7741 0.5886 0.2301 0.039 Uiso 1 1 calc R . .
C34 C 0.8807(4) 0.5486(4) 0.3162(3) 0.0375(10) Uani 1 1 d . . .
H34A H 0.9549 0.6075 0.3275 0.045 Uiso 1 1 calc R . .
C35 C 0.8800(4) 0.4752(4) 0.3578(3) 0.0388(10) Uani 1 1 d . . .
H35A H 0.9522 0.4834 0.3987 0.047 Uiso 1 1 calc R . .
C36 C 0.7717(4) 0.3891(4) 0.3389(3) 0.0355(10) Uani 1 1 d . . .
H36A H 0.7708 0.3383 0.3676 0.043 Uiso 1 1 calc R . .
C37 C 0.2165(5) 0.5665(4) -0.0302(3) 0.0392(10) Uani 1 1 d . . .
H37A H 0.2733 0.6347 -0.0144 0.047 Uiso 1 1 calc R . .
C38 C 0.0928(5) 0.5375(4) -0.0869(3) 0.0398(11) Uani 1 1 d . . .
C39 C 0.0089(5) 0.4370(4) -0.1151(3) 0.0437(11) Uani 1 1 d . . .
H39A H 0.0298 0.3852 -0.0961 0.052 Uiso 1 1 calc R . .
C40 C -0.1040(5) 0.4143(5) -0.1707(4) 0.0503(13) Uani 1 1 d . . .
H40A H -0.1607 0.3460 -0.1889 0.060 Uiso 1 1 calc R . .
C41 C -0.0562(5) 0.5802(5) -0.1739(3) 0.0503(13) Uani 1 1 d . . .
H41A H -0.0780 0.6302 -0.1954 0.060 Uiso 1 1 calc R . .
C42 C 0.0581(5) 0.6104(4) -0.1171(3) 0.0435(11) Uani 1 1 d . . .
H42A H 0.1120 0.6795 -0.0991 0.052 Uiso 1 1 calc R . .
N100 N 0.8340(5) 0.7871(4) 0.1367(4) 0.0674(15) Uani 1 1 d . . .
O11 O 0.7924(8) 0.7351(5) 0.1818(5) 0.122(2) Uani 1 1 d U . .
O12 O 0.9399(5) 0.7823(4) 0.0997(5) 0.0937(18) Uani 1 1 d . . .
O13 O 0.7807(5) 0.8377(4) 0.1096(4) 0.0761(13) Uani 1 1 d . . .
N200 N 0.3636(5) -0.1243(3) 0.2718(3) 0.0550(12) Uani 1 1 d . . .
O21 O 0.4149(7) -0.1646(5) 0.3144(4) 0.108(2) Uani 1 1 d . . .
O22 O 0.3032(7) -0.0704(5) 0.3100(4) 0.102(2) Uani 1 1 d . . .
O23 O 0.3796(5) -0.1330(4) 0.1917(3) 0.0744(13) Uani 1 1 d . . .
H30C H 0.527(8) 0.766(6) 0.289(6) 0.089 Uiso 1 1 d . . .
O30 O 0.5822(6) 0.7263(4) 0.2863(3) 0.0809(15) Uani 1 1 d . . .
H30D H 0.6413 0.7052 0.3021 0.097 Uiso 1 1 calc R . .
O40 O 0.3585(4) 0.5766(3) 0.3235(3) 0.0561(10) Uani 1 1 d . . .
H40C H 0.294(7) 0.575(5) 0.285(5) 0.067 Uiso 1 1 d . . .
H40D H 0.425(7) 0.626(5) 0.306(4) 0.067 Uiso 1 1 d . . .
H50B H 1.178(7) -0.335(5) 0.447(5) 0.067 Uiso 1 1 d . . .
O50 O 1.1961(4) -0.3769(3) 0.4591(3) 0.0559(10) Uani 1 1 d . . .
H50A H 1.258(6) -0.371(5) 0.410(5) 0.067 Uiso 1 1 d . . .
O60 O 0.5006(4) 0.7414(3) 0.0787(3) 0.0482(9) Uani 1 1 d . . .
H60A H 0.473(6) 0.780(5) 0.119(4) 0.058 Uiso 1 1 d . . .
H60B H 0.573(7) 0.762(5) 0.089(5) 0.058 Uiso 1 1 d . . .
O70 O 1.105(2) 0.7898(18) 0.0712(16) 0.093(6) Uiso 0.25 1 d P . .

loop_
_atom_site_aniso_label
_atom_site_aniso_U_11
_atom_site_aniso_U_22
_atom_site_aniso_U_33
_atom_site_aniso_U_23
_atom_site_aniso_U_13
_atom_site_aniso_U_12
Ru1 0.02582(19) 0.02632(19) 0.02390(19) 0.00387(13) 0.00510(12) 0.00902(13)
N1 0.0280(18) 0.0296(18) 0.0305(18) 0.0039(14) 0.0060(14) 0.0097(14)
N2 0.0245(17) 0.0306(18) 0.0294(18) 0.0039(14) 0.0084(14) 0.0099(14)
N3 0.0246(17) 0.0316(18) 0.0256(17) 0.0038(14) 0.0023(13) 0.0075(14)
N4 0.038(2) 0.047(2) 0.040(2) 0.0199(18) 0.0106(17) 0.0193(18)
N5 0.034(2) 0.033(2) 0.046(2) 0.0111(17) 0.0031(17) 0.0098(16)
N6 0.050(3) 0.037(2) 0.092(4) -0.004(3) -0.005(3) 0.019(2)
N7 0.0289(18) 0.0309(18) 0.0277(18) 0.0020(14) 0.0070(14) 0.0091(15)
N8 0.0240(17) 0.0311(18) 0.0242(17) 0.0030(14) 0.0072(13) 0.0101(14)
N9 0.0289(18) 0.0325(18) 0.0224(16) 0.0048(14) 0.0050(13) 0.0106(15)
N10 0.037(2) 0.043(2) 0.035(2) 0.0132(17) 0.0026(16) 0.0177(17)
N11 0.041(2) 0.051(2) 0.0295(19) 0.0128(17) 0.0094(16) 0.0237(19)
N12 0.045(2) 0.084(4) 0.036(2) 0.012(2) 0.0083(19) 0.035(3)
C1 0.036(2) 0.032(2) 0.039(2) 0.0032(19) 0.0057(19) 0.0135(19)
C2 0.047(3) 0.041(3) 0.042(3) 0.000(2) 0.011(2) 0.021(2)
C3 0.048(3) 0.050(3) 0.031(2) 0.000(2) 0.011(2) 0.021(2)
C4 0.036(2) 0.042(3) 0.028(2) 0.0036(19) 0.0068(18) 0.012(2)
C5 0.026(2) 0.031(2) 0.029(2) 0.0011(17) 0.0045(16) 0.0087(17)
C6 0.025(2) 0.032(2) 0.028(2) 0.0049(17) 0.0045(16) 0.0080(17)
C7 0.031(2) 0.037(2) 0.030(2) 0.0086(18) 0.0066(17) 0.0089(18)
C8 0.030(2) 0.031(2) 0.038(2) 0.0107(18) 0.0049(18) 0.0071(18)
C9 0.029(2) 0.036(2) 0.035(2) 0.0074(18) 0.0050(17) 0.0141(18)
C10 0.027(2) 0.030(2) 0.030(2) 0.0037(17) 0.0056(16) 0.0111(17)
C11 0.026(2) 0.034(2) 0.029(2) 0.0039(17) 0.0026(16) 0.0097(17)
C12 0.035(2) 0.041(2) 0.036(2) 0.0021(19) 0.0042(19) 0.019(2)
C13 0.039(3) 0.051(3) 0.035(2) -0.004(2) 0.008(2) 0.021(2)
C14 0.039(2) 0.054(3) 0.027(2) 0.002(2) 0.0056(19) 0.015(2)
C15 0.035(2) 0.037(2) 0.026(2) 0.0043(18) 0.0039(17) 0.0108(19)
C16 0.034(2) 0.043(3) 0.046(3) 0.017(2) 0.005(2) 0.013(2)
C17 0.035(2) 0.032(2) 0.057(3) 0.009(2) -0.005(2) 0.010(2)
C18 0.048(3) 0.035(3) 0.059(3) 0.003(2) 0.003(2) 0.014(2)
C19 0.056(3) 0.040(3) 0.077(4) -0.003(3) 0.007(3) 0.016(3)
C20 0.047(3) 0.047(3) 0.089(5) 0.012(3) -0.019(3) 0.020(3)
C21 0.046(3) 0.047(3) 0.065(4) 0.015(3) -0.004(3) 0.017(2)
C22 0.041(3) 0.030(2) 0.041(3) 0.0055(19) 0.009(2) 0.0051(19)
C23 0.043(3) 0.043(3) 0.046(3) 0.008(2) 0.008(2) -0.002(2)
C24 0.030(2) 0.053(3) 0.044(3) -0.002(2) 0.005(2) -0.001(2)
C25 0.031(2) 0.046(3) 0.037(2) 0.002(2) 0.0038(19) 0.011(2)
C26 0.029(2) 0.031(2) 0.026(2) -0.0020(16) 0.0033(16) 0.0085(17)
C27 0.028(2) 0.031(2) 0.024(2) 0.0016(16) 0.0043(16) 0.0129(17)
C28 0.028(2) 0.041(2) 0.025(2) 0.0038(17) 0.0023(16) 0.0168(18)
C29 0.036(2) 0.036(2) 0.024(2) 0.0042(17) 0.0057(17) 0.0192(19)
C30 0.033(2) 0.034(2) 0.026(2) 0.0049(17) 0.0063(17) 0.0121(18)
C31 0.031(2) 0.031(2) 0.026(2) 0.0041(16) 0.0066(16) 0.0138(17)
C32 0.027(2) 0.031(2) 0.0205(19) 0.0022(16) 0.0053(15) 0.0103(17)
C33 0.034(2) 0.033(2) 0.028(2) 0.0043(17) 0.0082(17) 0.0100(18)
C34 0.029(2) 0.040(2) 0.032(2) -0.0027(19) 0.0045(18) 0.0057(19)
C35 0.031(2) 0.051(3) 0.029(2) 0.002(2) -0.0019(18) 0.015(2)
C36 0.035(2) 0.043(3) 0.027(2) 0.0064(18) 0.0013(18) 0.013(2)
C37 0.042(3) 0.049(3) 0.032(2) 0.011(2) 0.0076(19) 0.023(2)
C38 0.043(3) 0.058(3) 0.029(2) 0.011(2) 0.0108(19) 0.031(2)
C39 0.043(3) 0.059(3) 0.036(3) 0.016(2) 0.011(2) 0.025(2)
C40 0.041(3) 0.069(4) 0.042(3) 0.011(3) 0.011(2) 0.023(3)
C41 0.054(3) 0.072(4) 0.040(3) 0.014(3) 0.008(2) 0.044(3)
C42 0.047(3) 0.058(3) 0.033(2) 0.009(2) 0.003(2) 0.032(2)
N100 0.055(3) 0.041(3) 0.104(5) 0.027(3) -0.001(3) 0.009(2)
O11 0.199(6) 0.101(4) 0.100(4) 0.058(4) 0.061(4) 0.068(4)
O12 0.059(3) 0.070(3) 0.152(6) 0.034(3) 0.004(3) 0.020(2)
O13 0.091(3) 0.063(3) 0.091(4) 0.031(3) 0.018(3) 0.040(3)
N200 0.074(3) 0.041(2) 0.056(3) 0.017(2) 0.022(3) 0.022(2)
O21 0.143(6) 0.140(5) 0.082(4) 0.066(4) 0.030(4) 0.072(5)
O22 0.160(6) 0.106(4) 0.093(4) 0.050(3) 0.078(4) 0.094(4)
O23 0.108(4) 0.097(3) 0.038(2) 0.018(2) 0.023(2) 0.061(3)
O30 0.110(4) 0.073(3) 0.060(3) 0.026(2) -0.007(3) 0.026(3)
O40 0.055(2) 0.064(3) 0.050(2) 0.0160(19) -0.0042(18) 0.021(2)
O50 0.061(2) 0.059(3) 0.053(2) 0.0184(19) 0.0047(19) 0.025(2)
O60 0.053(2) 0.048(2) 0.043(2) 0.0072(16) 0.0014(18) 0.0197(19)

loop_
_atom_type_symbol
_atom_type_description
_atom_type_scat_dispersion_real
_atom_type_scat_dispersion_imag
_atom_type_scat_source
C C 0.0033 0.0016 'International Tables Vol C Tables 4.2.6.8 and 6.1.1.4'
H H 0.0000 0.0000 'International Tables Vol C Tables 4.2.6.8 and 6.1.1.4'
N N 0.0061 0.0033 'International Tables Vol C Tables 4.2.6.8 and 6.1.1.4'
O O 0.0106 0.0060 'International Tables Vol C Tables 4.2.6.8 and 6.1.1.4'
Ru Ru -1.2594 0.8363 'International Tables Vol C Tables 4.2.6.8 and 6.1.1.4'

loop_
_geom_angle_atom_site_label_1
_geom_angle_atom_site_label_2
_geom_angle_atom_site_label_3
_geom_angle
_geom_angle_site_symmetry_1
_geom_angle_site_symmetry_3
_geom_angle_publ_flag
N2 Ru1 N8 177.38(14) . . ?
N2 Ru1 N9 98.49(14) . . ?
N8 Ru1 N9 79.36(14) . . ?
N2 Ru1 N7 103.06(15) . . ?
N8 Ru1 N7 79.03(14) . . ?
N9 Ru1 N7 158.32(15) . . ?
N2 Ru1 N1 78.96(14) . . ?
N8 Ru1 N1 99.49(14) . . ?
N9 Ru1 N1 90.43(14) . . ?
N7 Ru1 N1 91.37(14) . . ?
N2 Ru1 N3 78.97(14) . . ?
N8 Ru1 N3 102.58(14) . . ?
N9 Ru1 N3 93.29(13) . . ?
N7 Ru1 N3 93.11(13) . . ?
N1 Ru1 N3 157.93(15) . . ?
C1 N1 C5 118.7(4) . . ?
C1 N1 Ru1 127.1(3) . . ?
C5 N1 Ru1 114.2(3) . . ?
C6 N2 C10 120.1(4) . . ?
C6 N2 Ru1 119.6(3) . . ?
C10 N2 Ru1 120.0(3) . . ?
C15 N3 C11 118.8(4) . . ?
C15 N3 Ru1 127.3(3) . . ?
C11 N3 Ru1 113.8(3) . . ?
C8 N4 N5 118.9(4) . . ?
C8 N4 H4B 120.5 . . ?
N5 N4 H4B 120.5 . . ?
C16 N5 N4 116.3(4) . . ?
C19 N6 C20 116.6(5) . . ?
C22 N7 C26 119.2(4) . . ?
C22 N7 Ru1 126.5(3) . . ?
C26 N7 Ru1 114.2(3) . . ?
C27 N8 C31 120.7(4) . . ?
C27 N8 Ru1 119.5(3) . . ?
C31 N8 Ru1 119.6(3) . . ?
C36 N9 C32 119.2(4) . . ?
C36 N9 Ru1 127.1(3) . . ?
C32 N9 Ru1 113.7(3) . . ?
N11 N10 C29 118.5(4) . . ?
N11 N10 H10A 120.8 . . ?
C29 N10 H10A 120.8 . . ?
C37 N11 N10 117.0(4) . . ?
C41 N12 C40 116.9(5) . . ?
N1 C1 C2 122.0(5) . . ?
N1 C1 H1A 119.0 . . ?
C2 C1 H1A 119.0 . . ?
C3 C2 C1 118.9(5) . . ?
C3 C2 H2A 120.5 . . ?
C1 C2 H2A 120.5 . . ?
C2 C3 C4 120.0(4) . . ?
C2 C3 H3A 120.0 . . ?
C4 C3 H3A 120.0 . . ?
C3 C4 C5 118.7(5) . . ?
C3 C4 H4A 120.6 . . ?
C5 C4 H4A 120.6 . . ?
N1 C5 C4 121.6(4) . . ?
N1 C5 C6 115.4(4) . . ?
C4 C5 C6 123.0(4) . . ?
N2 C6 C7 121.5(4) . . ?
N2 C6 C5 111.7(4) . . ?
C7 C6 C5 126.8(4) . . ?
C6 C7 C8 119.3(4) . . ?
C6 C7 H7A 120.4 . . ?
C8 C7 H7A 120.4 . . ?
N4 C8 C7 118.9(4) . . ?
N4 C8 C9 122.3(4) . . ?
C7 C8 C9 118.8(4) . . ?
C10 C9 C8 119.2(4) . . ?
C10 C9 H9A 120.4 . . ?
C8 C9 H9A 120.4 . . ?
N2 C10 C9 121.1(4) . . ?
N2 C10 C11 111.2(4) . . ?
C9 C10 C11 127.7(4) . . ?
N3 C11 C12 121.0(4) . . ?
N3 C11 C10 115.8(4) . . ?
C12 C11 C10 123.2(4) . . ?
C11 C12 C13 119.3(5) . . ?
C11 C12 H12A 120.4 . . ?
C13 C12 H12A 120.4 . . ?
C14 C13 C12 119.7(4) . . ?
C14 C13 H13A 120.2 . . ?
C12 C13 H13A 120.2 . . ?
C15 C14 C13 118.6(4) . . ?
C15 C14 H14A 120.7 . . ?
C13 C14 H14A 120.7 . . ?
N3 C15 C14 122.6(4) . . ?
N3 C15 H15A 118.7 . . ?
C14 C15 H15A 118.7 . . ?
N5 C16 C17 120.2(5) . . ?
N5 C16 H16A 119.9 . . ?
C17 C16 H16A 119.9 . . ?
C21 C17 C18 118.0(5) . . ?
C21 C17 C16 119.4(5) . . ?
C18 C17 C16 122.6(5) . . ?
C19 C18 C17 118.5(6) . . ?
C19 C18 H18A 120.8 . . ?
C17 C18 H18A 120.8 . . ?
N6 C19 C18 124.5(6) . . ?
N6 C19 H19A 117.7 . . ?
C18 C19 H19A 117.7 . . ?
N6 C20 C21 123.5(6) . . ?
N6 C20 H20A 118.2 . . ?
C21 C20 H20A 118.2 . . ?
C17 C21 C20 118.9(6) . . ?
C17 C21 H21A 120.5 . . ?
C20 C21 H21A 120.5 . . ?
N7 C22 C23 122.4(5) . . ?
N7 C22 H22A 118.8 . . ?
C23 C22 H22A 118.8 . . ?
C24 C23 C22 118.5(5) . . ?
C24 C23 H23A 120.7 . . ?
C22 C23 H23A 120.7 . . ?
C23 C24 C25 120.4(5) . . ?
C23 C24 H24A 119.8 . . ?
C25 C24 H24A 119.8 . . ?
C24 C25 C26 118.5(5) . . ?
C24 C25 H25A 120.8 . . ?
C26 C25 H25A 120.8 . . ?
N7 C26 C25 121.0(4) . . ?
N7 C26 C27 115.2(4) . . ?
C25 C26 C27 123.8(4) . . ?
N8 C27 C28 120.9(4) . . ?
N8 C27 C26 112.0(4) . . ?
C28 C27 C26 127.0(4) . . ?
C27 C28 C29 119.1(4) . . ?
C27 C28 H28A 120.5 . . ?
C29 C28 H28A 120.5 . . ?
N10 C29 C28 122.1(4) . . ?
N10 C29 C30 118.9(4) . . ?
C28 C29 C30 119.0(4) . . ?
C31 C30 C29 119.0(4) . . ?
C31 C30 H30A 120.5 . . ?
C29 C30 H30A 120.5 . . ?
N8 C31 C30 121.2(4) . . ?
N8 C31 C32 111.6(4) . . ?
C30 C31 C32 127.2(4) . . ?
N9 C32 C33 120.6(4) . . ?
N9 C32 C31 115.8(4) . . ?
C33 C32 C31 123.6(4) . . ?
C34 C33 C32 118.8(4) . . ?
C34 C33 H33A 120.6 . . ?
C32 C33 H33A 120.6 . . ?
C35 C34 C33 120.5(4) . . ?
C35 C34 H34A 119.7 . . ?
C33 C34 H34A 119.7 . . ?
C34 C35 C36 118.6(4) . . ?
C34 C35 H35A 120.7 . . ?
C36 C35 H35A 120.7 . . ?
N9 C36 C35 122.2(4) . . ?
N9 C36 H36A 118.9 . . ?
C35 C36 H36A 118.9 . . ?
N11 C37 C38 119.7(5) . . ?
N11 C37 H37A 120.2 . . ?
C38 C37 H37A 120.2 . . ?
C42 C38 C39 118.1(5) . . ?
C42 C38 C37 119.8(5) . . ?
C39 C38 C37 122.0(4) . . ?
C40 C39 C38 119.1(5) . . ?
C40 C39 H39A 120.5 . . ?
C38 C39 H39A 120.5 . . ?
N12 C40 C39 123.2(6) . . ?
N12 C40 H40A 118.4 . . ?
C39 C40 H40A 118.4 . . ?
N12 C41 C42 123.9(5) . . ?
N12 C41 H41A 118.0 . . ?
C42 C41 H41A 118.0 . . ?
C41 C42 C38 118.7(5) . . ?
C41 C42 H42A 120.7 . . ?
C38 C42 H42A 120.7 . . ?
O11 N100 O13 126.0(7) . . ?
O11 N100 O12 120.3(6) . . ?
O13 N100 O12 112.9(6) . . ?
O21 N200 O22 118.4(6) . . ?
O21 N200 O23 120.4(5) . . ?
O22 N200 O23 121.1(5) . . ?
H30C O30 H30D 159.4 . . ?
H40C O40 H40D 95(6) . . ?
H50B O50 H50A 85(6) . . ?
H60A O60 H60B 105(7) . . ?

loop_
_geom_bond_atom_site_label_1
_geom_bond_atom_site_label_2
_geom_bond_distance
_geom_bond_site_symmetry_2
_geom_bond_publ_flag
Ru1 N2 1.972(4) . ?
Ru1 N8 1.973(4) . ?
Ru1 N9 2.061(4) . ?
Ru1 N7 2.062(4) . ?
Ru1 N1 2.074(3) . ?
Ru1 N3 2.075(3) . ?
N1 C1 1.349(6) . ?
N1 C5 1.355(6) . ?
N2 C6 1.360(5) . ?
N2 C10 1.363(5) . ?
N3 C15 1.356(6) . ?
N3 C11 1.364(6) . ?
N4 C8 1.359(6) . ?
N4 N5 1.366(5) . ?
N4 H4B 0.8800 . ?
N5 C16 1.278(6) . ?
N6 C19 1.337(9) . ?
N6 C20 1.339(9) . ?
N7 C22 1.348(6) . ?
N7 C26 1.366(6) . ?
N8 C27 1.357(5) . ?
N8 C31 1.357(6) . ?
N9 C36 1.347(6) . ?
N9 C32 1.369(6) . ?
N10 N11 1.357(5) . ?
N10 C29 1.365(6) . ?
N10 H10A 0.8800 . ?
N11 C37 1.284(6) . ?
N12 C41 1.341(8) . ?
N12 C40 1.353(8) . ?
C1 C2 1.388(7) . ?
C1 H1A 0.9500 . ?
C2 C3 1.369(8) . ?
C2 H2A 0.9500 . ?
C3 C4 1.384(7) . ?
C3 H3A 0.9500 . ?
C4 C5 1.391(6) . ?
C4 H4A 0.9500 . ?
C5 C6 1.487(6) . ?
C6 C7 1.370(6) . ?
C7 C8 1.405(6) . ?
C7 H7A 0.9500 . ?
C8 C9 1.413(6) . ?
C9 C10 1.373(6) . ?
C9 H9A 0.9500 . ?
C10 C11 1.487(6) . ?
C11 C12 1.387(6) . ?
C12 C13 1.394(7) . ?
C12 H12A 0.9500 . ?
C13 C14 1.383(8) . ?
C13 H13A 0.9500 . ?
C14 C15 1.379(6) . ?
C14 H14A 0.9500 . ?
C15 H15A 0.9500 . ?
C16 C17 1.460(7) . ?
C16 H16A 0.9500 . ?
C17 C21 1.389(8) . ?
C17 C18 1.396(8) . ?
C18 C19 1.379(8) . ?
C18 H18A 0.9500 . ?
C19 H19A 0.9500 . ?
C20 C21 1.392(8) . ?
C20 H20A 0.9500 . ?
C21 H21A 0.9500 . ?
C22 C23 1.380(7) . ?
C22 H22A 0.9500 . ?
C23 C24 1.378(8) . ?
C23 H23A 0.9500 . ?
C24 C25 1.390(7) . ?
C24 H24A 0.9500 . ?
C25 C26 1.393(6) . ?
C25 H25A 0.9500 . ?
C26 C27 1.478(6) . ?
C27 C28 1.374(6) . ?
C28 C29 1.402(6) . ?
C28 H28A 0.9500 . ?
C29 C30 1.413(6) . ?
C30 C31 1.366(6) . ?
C30 H30A 0.9500 . ?
C31 C32 1.481(6) . ?
C32 C33 1.398(6) . ?
C33 C34 1.382(6) . ?
C33 H33A 0.9500 . ?
C34 C35 1.373(7) . ?
C34 H34A 0.9500 . ?
C35 C36 1.384(7) . ?
C35 H35A 0.9500 . ?
C36 H36A 0.9500 . ?
C37 C38 1.463(7) . ?
C37 H37A 0.9500 . ?
C38 C42 1.391(7) . ?
C38 C39 1.400(8) . ?
C39 C40 1.376(7) . ?
C39 H39A 0.9500 . ?
C40 H40A 0.9500 . ?
C41 C42 1.380(7) . ?
C41 H41A 0.9500 . ?
C42 H42A 0.9500 . ?
N100 O11 1.167(8) . ?
N100 O13 1.195(7) . ?
N100 O12 1.317(8) . ?
N200 O21 1.203(7) . ?
N200 O22 1.210(6) . ?
N200 O23 1.248(6) . ?
O30 H30C 0.93(8) . ?
O30 H30D 0.8400 . ?
O40 H40C 0.90(7) . ?
O40 H40D 0.96(7) . ?
O50 H50B 0.75(7) . ?
O50 H50A 1.04(7) . ?
O60 H60A 0.85(7) . ?
O60 H60B 0.75(7) . ?
